data_2007705
loop_
_publ_author_name
'Jones, Peter G.'

_publ_section_title Tetracarbonyl[difluoromethylenebis(diisopropoxyphosphine-<i>P</i>)]molybdenum(0)
_journal_issue 10
_journal_name_full 'Acta Crystallographica Section C'
_journal_page_first 1447
_journal_page_last 1448
_journal_paper_doi 10.1107/S0108270198005885
_journal_volume 54
_journal_year 1998
_chemical_formula_iupac '[Mo (C13 H28 F2 O4 P2) (C1 O1)4]'
_chemical_formula_moiety 'C17 H28 F2 Mo O8 P2'
_chemical_formula_sum 'C17 H28 F2 Mo O8 P2'
_chemical_formula_weight 556.27
_chemical_name_systematic
;
 {Difluoromethane-bis(diisopropylphosphonite)}tetracarbonylmolybdenum(0)
;
_space_group_IT_number 14
_symmetry_cell_setting monoclinic
_symmetry_space_group_name_Hall '-P 2ybc'
_symmetry_space_group_name_H-M 'P 1 21/c 1'
_audit_creation_method SHELXL-97
_cell_angle_alpha 90.00
_cell_angle_beta 102.78(2)
_cell_angle_gamma 90.00
_cell_formula_units_Z 4
_cell_length_a 9.887(2)
_cell_length_b 12.666(3)
_cell_length_c 20.345(4)
_cell_measurement_reflns_used 50
_cell_measurement_temperature 178(2)
_cell_measurement_theta_max 11.5
_cell_measurement_theta_min 10.0
_cell_volume 2484.7(9)
_computing_cell_refinement 'P3 Software'
_computing_data_collection 'P3 Software (Nicolet, 1987)'
_computing_data_reduction 'XDISK in P3 Software'
_computing_molecular_graphics 'XP (Siemens, 1994b)'
_computing_publication_material SHELXL97
_computing_structure_refinement 'SHELXL97 (Sheldrick, 1997)'
_computing_structure_solution 'SHELXS86 (Sheldrick, 1990)'
_diffrn_ambient_temperature 178(2)
_diffrn_measured_fraction_theta_full 0.999
_diffrn_measured_fraction_theta_max 0.999
_diffrn_measurement_device_type 'Nicolet R3'
_diffrn_measurement_method \w
_diffrn_radiation_monochromator graphite
_diffrn_radiation_source 'fine-focus sealed tube'
_diffrn_radiation_type MoK\a
_diffrn_radiation_wavelength 0.71073
_diffrn_reflns_av_R_equivalents 0.021
_diffrn_reflns_av_sigmaI/netI 0.0271
_diffrn_reflns_limit_h_max 12
_diffrn_reflns_limit_h_min 0
_diffrn_reflns_limit_k_max 16
_diffrn_reflns_limit_k_min -16
_diffrn_reflns_limit_l_max 25
_diffrn_reflns_limit_l_min -26
_diffrn_reflns_number 11818
_diffrn_reflns_theta_full 27.50
_diffrn_reflns_theta_max 27.56
_diffrn_reflns_theta_min 3.01
_diffrn_standards_decay_% 3.3
_diffrn_standards_interval_count 147
_diffrn_standards_number 3
_exptl_absorpt_coefficient_mu 0.708
_exptl_absorpt_correction_T_max 0.817
_exptl_absorpt_correction_T_min 0.732
_exptl_absorpt_correction_type '\y scans (XEMP; Siemens 1994a)'
_exptl_crystal_colour colourless
_exptl_crystal_density_diffrn 1.487
_exptl_crystal_density_method 'not measured'
_exptl_crystal_description 'irregular tablet'
_exptl_crystal_F_000 1136
_exptl_crystal_size_max 0.60
_exptl_crystal_size_mid 0.55
_exptl_crystal_size_min 0.35
_refine_diff_density_max 0.62
_refine_diff_density_min -0.36
_refine_ls_extinction_coef 0.0052(4)
_refine_ls_extinction_method SHELXL97
_refine_ls_goodness_of_fit_ref 1.029
_refine_ls_hydrogen_treatment 'H atoms constrained'
_refine_ls_matrix_type full
_refine_ls_number_parameters 280
_refine_ls_number_reflns 5729
_refine_ls_number_restraints 0
_refine_ls_restrained_S_all 1.029
_refine_ls_R_factor_all 0.038
_refine_ls_R_factor_gt 0.027
_refine_ls_shift/su_max 0.001
_refine_ls_shift/su_mean 0.000
_refine_ls_structure_factor_coef Fsqd
_refine_ls_weighting_details 'calc w = 1/[\s^2^(Fo^2^)+(0.0351P)^2^+1.0618P] where P = (Fo^2^+2Fc^2^)/3'
_refine_ls_weighting_scheme calc
_refine_ls_wR_factor_ref 0.072
_reflns_number_gt 4696
_reflns_number_total 5729
_reflns_threshold_expression I>2\s(I)
_cod_data_source_file bm1251.cif
_cod_data_source_block moggy
_cod_depositor_comments
;
The following automatic conversions were performed:
'_geom_bond_publ_flag' value 'Y' changed to 'y' according to
'/home/saulius/struct/CIF-dictionaries/cif_core.dic' dictionary named
'cif_core.dic' version 2.4.1 from 2010-06-29 (6 times).

Automatic conversion script
Id: cif_fix_enum 1527 2010-12-29 10:47:43Z saulius 
;
_cod_original_sg_symbol_H-M 'P 21/c'
_cod_database_code 2007705

loop_
_symmetry_equiv_pos_as_xyz
'x, y, z'
'-x, y+1/2, -z+1/2'
'-x, -y, -z'
'x, -y-1/2, z-1/2'

loop_
_atom_site_label
_atom_site_fract_x
_atom_site_fract_y
_atom_site_fract_z
_atom_site_U_iso_or_equiv
_atom_site_adp_type
_atom_site_calc_flag
_atom_site_refinement_flags
_atom_site_occupancy
_atom_site_disorder_assembly
_atom_site_disorder_group
_atom_site_type_symbol
Mo 0.065099(17) 0.261861(13) 0.335101(8) 0.02587(7) Uani d . 1 . . Mo
P1 0.28118(6) 0.16288(4) 0.35192(3) 0.02782(12) Uani d . 1 . . P
P2 0.21797(6) 0.30961(4) 0.44266(3) 0.02983(12) Uani d . 1 . . P
O1 -0.0657(2) 0.13588(15) 0.20282(9) 0.0519(5) Uani d . 1 . . O
O2 -0.1135(2) 0.11335(19) 0.40883(11) 0.0737(7) Uani d . 1 . . O
O3 0.1812(2) 0.42356(15) 0.24207(10) 0.0580(5) Uani d . 1 . . O
O4 -0.1694(2) 0.43263(17) 0.33077(11) 0.0642(6) Uani d . 1 . . O
O5 0.31274(17) 0.04915(12) 0.38542(9) 0.0442(4) Uani d . 1 . . O
O6 0.36402(15) 0.16795(12) 0.29365(7) 0.0334(3) Uani d . 1 . . O
O7 0.19120(17) 0.24318(11) 0.50474(7) 0.0349(3) Uani d . 1 . . O
O8 0.27124(18) 0.42076(12) 0.47522(7) 0.0395(4) Uani d . 1 . . O
F1 0.46894(16) 0.19845(14) 0.47476(7) 0.0562(4) Uani d . 1 . . F
F2 0.45477(15) 0.32274(12) 0.39917(8) 0.0542(4) Uani d . 1 . . F
C1 0.3788(2) 0.24708(18) 0.42354(11) 0.0360(5) Uani d . 1 . . C
C11 -0.0212(2) 0.18350(18) 0.25012(11) 0.0342(5) Uani d . 1 . . C
C12 -0.0445(3) 0.1646(2) 0.38429(12) 0.0428(5) Uani d . 1 . . C
C13 0.1456(2) 0.36538(18) 0.27749(11) 0.0348(5) Uani d . 1 . . C
C14 -0.0856(2) 0.36974(19) 0.33259(12) 0.0390(5) Uani d . 1 . . C
C51 0.2077(3) -0.03246(19) 0.38219(14) 0.0470(6) Uani d . 1 . . C
H51 0.1194 -0.0094 0.3513 0.056 Uiso calc R 1 . . H
C52 0.2624(4) -0.1304(3) 0.35389(18) 0.0732(9) Uani d . 1 . . C
H52A 0.2815 -0.1141 0.3097 0.088 Uiso calc R 1 . . H
H52B 0.1929 -0.1867 0.3490 0.088 Uiso calc R 1 . . H
H52C 0.3480 -0.1536 0.3846 0.088 Uiso calc R 1 . . H
C53 0.1838(4) -0.0508(3) 0.45029(17) 0.0774(10) Uani d . 1 . . C
H53A 0.2696 -0.0761 0.4800 0.093 Uiso calc R 1 . . H
H53B 0.1108 -0.1039 0.4480 0.093 Uiso calc R 1 . . H
H53C 0.1550 0.0153 0.4681 0.093 Uiso calc R 1 . . H
C61 0.5051(2) 0.1271(2) 0.29866(13) 0.0463(6) Uani d . 1 . . C
H61 0.5472 0.1060 0.3461 0.056 Uiso calc R 1 . . H
C62 0.5872(3) 0.2163(3) 0.2768(2) 0.0803(11) Uani d . 1 . . C
H62A 0.5481 0.2334 0.2295 0.096 Uiso calc R 1 . . H
H62B 0.6842 0.1945 0.2821 0.096 Uiso calc R 1 . . H
H62C 0.5826 0.2786 0.3048 0.096 Uiso calc R 1 . . H
C63 0.4957(4) 0.0341(3) 0.25305(19) 0.0768(10) Uani d . 1 . . C
H63A 0.4339 -0.0189 0.2658 0.092 Uiso calc R 1 . . H
H63B 0.5882 0.0035 0.2570 0.092 Uiso calc R 1 . . H
H63C 0.4589 0.0565 0.2064 0.092 Uiso calc R 1 . . H
C71 0.2753(3) 0.25033(18) 0.57434(11) 0.0399(5) Uani d . 1 . . C
H71 0.3623 0.2910 0.5749 0.048 Uiso calc R 1 . . H
C72 0.3104(3) 0.1391(2) 0.59780(14) 0.0588(7) Uani d . 1 . . C
H72A 0.2247 0.0998 0.5970 0.071 Uiso calc R 1 . . H
H72B 0.3672 0.1403 0.6438 0.071 Uiso calc R 1 . . H
H72C 0.3622 0.1049 0.5678 0.071 Uiso calc R 1 . . H
C73 0.1892(3) 0.3067(3) 0.61537(13) 0.0601(8) Uani d . 1 . . C
H73A 0.1681 0.3781 0.5975 0.072 Uiso calc R 1 . . H
H73B 0.2406 0.3110 0.6624 0.072 Uiso calc R 1 . . H
H73C 0.1025 0.2679 0.6131 0.072 Uiso calc R 1 . . H
C81 0.2299(3) 0.52314(18) 0.44318(13) 0.0438(6) Uani d . 1 . . C
H81 0.1491 0.5130 0.4044 0.053 Uiso calc R 1 . . H
C82 0.3490(3) 0.5668(2) 0.41824(16) 0.0628(8) Uani d . 1 . . C
H82A 0.4297 0.5734 0.4559 0.075 Uiso calc R 1 . . H
H82B 0.3243 0.6365 0.3982 0.075 Uiso calc R 1 . . H
H82C 0.3714 0.5193 0.3841 0.075 Uiso calc R 1 . . H
C83 0.1873(4) 0.5915(2) 0.49546(18) 0.0698(9) Uani d . 1 . . C
H83A 0.1096 0.5584 0.5103 0.084 Uiso calc R 1 . . H
H83B 0.1588 0.6610 0.4761 0.084 Uiso calc R 1 . . H
H83C 0.2657 0.5997 0.5341 0.084 Uiso calc R 1 . . H

loop_
_atom_site_aniso_label
_atom_site_aniso_U_11
_atom_site_aniso_U_22
_atom_site_aniso_U_33
_atom_site_aniso_U_12
_atom_site_aniso_U_13
_atom_site_aniso_U_23
Mo 0.02552(10) 0.02983(10) 0.02278(9) -0.00415(7) 0.00646(6) -0.00268(6)
P1 0.0283(3) 0.0285(3) 0.0265(2) -0.0026(2) 0.0059(2) 0.0020(2)
P2 0.0357(3) 0.0301(3) 0.0228(2) -0.0069(2) 0.0044(2) -0.0014(2)
O1 0.0590(12) 0.0531(11) 0.0388(9) -0.0079(9) 0.0004(8) -0.0176(8)
O2 0.0750(15) 0.0827(16) 0.0743(15) -0.0269(13) 0.0401(12) 0.0118(12)
O3 0.0758(14) 0.0503(11) 0.0560(11) -0.0110(10) 0.0322(10) 0.0098(9)
O4 0.0539(12) 0.0601(13) 0.0774(14) 0.0177(10) 0.0122(10) -0.0207(11)
O5 0.0380(9) 0.0343(8) 0.0564(10) -0.0038(7) 0.0025(8) 0.0158(7)
O6 0.0293(8) 0.0430(9) 0.0293(7) 0.0059(6) 0.0096(6) 0.0049(6)
O7 0.0451(9) 0.0361(8) 0.0223(7) -0.0098(7) 0.0052(6) -0.0001(6)
O8 0.0528(10) 0.0303(8) 0.0298(8) -0.0084(7) -0.0027(7) 0.0009(6)
F1 0.0434(8) 0.0775(11) 0.0395(8) 0.0125(8) -0.0087(6) -0.0050(7)
F2 0.0476(9) 0.0571(9) 0.0631(9) -0.0274(7) 0.0235(7) -0.0157(8)
C1 0.0311(11) 0.0436(13) 0.0313(11) -0.0070(9) 0.0028(9) 0.0007(9)
C11 0.0330(11) 0.0354(11) 0.0335(11) -0.0027(9) 0.0057(9) -0.0016(9)
C12 0.0441(14) 0.0470(14) 0.0402(13) -0.0094(11) 0.0159(11) -0.0009(10)
C13 0.0352(12) 0.0359(11) 0.0345(11) -0.0020(9) 0.0103(9) -0.0020(9)
C14 0.0373(12) 0.0413(13) 0.0381(12) -0.0019(10) 0.0075(10) -0.0109(10)
C51 0.0499(15) 0.0351(12) 0.0547(15) -0.0066(11) 0.0089(12) 0.0101(11)
C52 0.096(3) 0.0509(17) 0.070(2) 0.0006(18) 0.0117(19) -0.0107(15)
C53 0.109(3) 0.067(2) 0.064(2) -0.016(2) 0.036(2) 0.0095(16)
C61 0.0307(12) 0.0676(17) 0.0418(13) 0.0137(11) 0.0107(10) 0.0161(12)
C62 0.0454(17) 0.094(3) 0.109(3) -0.0092(18) 0.0333(19) 0.008(2)
C63 0.062(2) 0.076(2) 0.101(3) 0.0246(17) 0.0381(19) -0.005(2)
C71 0.0496(14) 0.0457(13) 0.0215(10) -0.0103(11) 0.0016(9) 0.0001(9)
C72 0.075(2) 0.0570(17) 0.0398(14) -0.0006(15) 0.0033(14) 0.0127(12)
C73 0.082(2) 0.0672(18) 0.0303(13) 0.0013(17) 0.0113(13) -0.0079(12)
C81 0.0516(15) 0.0308(11) 0.0427(13) -0.0083(10) -0.0031(11) 0.0032(10)
C82 0.076(2) 0.0466(16) 0.0635(19) -0.0150(15) 0.0105(16) 0.0165(14)
C83 0.087(2) 0.0400(15) 0.081(2) 0.0018(16) 0.0168(19) -0.0062(15)

loop_
_atom_type_symbol
_atom_type_description
_atom_type_scat_dispersion_real
_atom_type_scat_dispersion_imag
_atom_type_scat_source
C C 0.0033 0.0016 'International Tables Vol C Tables 4.2.6.8 and 6.1.1.4'
H H 0.0000 0.0000 'International Tables Vol C Tables 4.2.6.8 and 6.1.1.4'
O O 0.0106 0.0060 'International Tables Vol C Tables 4.2.6.8 and 6.1.1.4'
F F 0.0171 0.0103 'International Tables Vol C Tables 4.2.6.8 and 6.1.1.4'
P P 0.1023 0.0942 'International Tables Vol C Tables 4.2.6.8 and 6.1.1.4'
Mo Mo -1.6832 0.6857 'International Tables Vol C Tables 4.2.6.8 and 6.1.1.4'

loop_
_geom_angle_atom_site_label_1
_geom_angle_atom_site_label_2
_geom_angle_atom_site_label_3
_geom_angle
_geom_angle_publ_flag
C11 Mo C14 98.17(9) ?
C11 Mo C13 88.19(9) ?
C14 Mo C13 85.98(10) ?
C11 Mo C12 87.34(10) ?
C14 Mo C12 87.23(10) ?
C13 Mo C12 171.26(10) ?
C11 Mo P1 93.37(7) ?
C14 Mo P1 166.92(7) ?
C13 Mo P1 88.27(7) ?
C12 Mo P1 99.48(8) ?
C11 Mo P2 162.14(7) ?
C14 Mo P2 99.34(7) ?
C13 Mo P2 96.49(7) ?
C12 Mo P2 90.03(7) ?
P1 Mo P2 69.64(2) y
O6 P1 O5 105.77(9) ?
O6 P1 C1 107.09(9) ?
O5 P1 C1 99.32(10) ?
O6 P1 Mo 117.17(6) ?
O5 P1 Mo 127.43(7) ?
C1 P1 Mo 95.75(8) y
O7 P2 O8 103.61(8) ?
O7 P2 C1 103.72(10) ?
O8 P2 C1 103.87(10) ?
O7 P2 Mo 113.71(6) ?
O8 P2 Mo 132.23(6) ?
C1 P2 Mo 95.37(7) y
C51 O5 P1 123.49(15) ?
C61 O6 P1 124.99(14) ?
C71 O7 P2 124.89(14) ?
C81 O8 P2 124.15(14) ?
F1 C1 F2 105.89(18) y
F1 C1 P1 118.15(16) ?
F2 C1 P1 109.97(15) ?
F1 C1 P2 118.06(16) ?
F2 C1 P2 109.46(16) ?
P1 C1 P2 94.93(10) y
O1 C11 Mo 177.0(2) ?
O2 C12 Mo 175.2(3) ?
O3 C13 Mo 174.9(2) ?
O4 C14 Mo 178.5(2) ?
O5 C51 C53 109.3(2) ?
O5 C51 C52 106.7(2) ?
C53 C51 C52 111.9(3) ?
O6 C61 C63 107.9(2) ?
O6 C61 C62 106.2(2) ?
C63 C61 C62 111.8(3) ?
O7 C71 C73 107.1(2) ?
O7 C71 C72 106.76(19) ?
C73 C71 C72 112.9(2) ?
O8 C81 C82 108.4(2) ?
O8 C81 C83 106.8(2) ?
C82 C81 C83 113.2(2) ?

loop_
_geom_bond_atom_site_label_1
_geom_bond_atom_site_label_2
_geom_bond_site_symmetry_2
_geom_bond_distance
_geom_bond_publ_flag
Mo C11 . 2.012(2) y
Mo C14 . 2.014(2) y
Mo C13 . 2.035(2) y
Mo C12 . 2.043(2) y
Mo P1 . 2.4351(7) y
Mo P2 . 2.4445(8) y
P1 O6 . 1.5843(15) ?
P1 O5 . 1.5947(16) ?
P1 C1 . 1.889(2) y
P2 O7 . 1.5877(15) ?
P2 O8 . 1.5948(16) ?
P2 C1 . 1.892(3) y
O1 C11 . 1.138(3) ?
O2 C12 . 1.135(3) ?
O3 C13 . 1.139(3) ?
O4 C14 . 1.144(3) ?
O5 C51 . 1.456(3) ?
O6 C61 . 1.470(3) ?
O7 C71 . 1.478(3) ?
O8 C81 . 1.468(3) ?
F1 C1 . 1.360(3) ?
F2 C1 . 1.376(3) ?
C51 C53 . 1.475(4) ?
C51 C52 . 1.516(4) ?
C61 C63 . 1.489(4) ?
C61 C62 . 1.514(4) ?
C71 C73 . 1.499(4) ?
C71 C72 . 1.503(3) ?
C81 C82 . 1.488(4) ?
C81 C83 . 1.502(4) ?
